data_7704778
loop_
_publ_author_name
'Mueller, Benjamin R. J.'
'Schley, Nathan D.'

_publ_section_title
;
 Product inhibition in nucleophilic aromatic substitution through
 DPPPent-supported \p-arene catalysis.
;
_journal_issue 29
_journal_name_full 'Dalton transactions (Cambridge, England : 2003)'
_journal_page_first 10114
_journal_page_last 10119
_journal_paper_doi 10.1039/d0dt00786b
_journal_volume 49
_journal_year 2020
_chemical_formula_moiety 'C46 H45 P2 Ru, C F3 O3 S, C4 H10 O'
_chemical_formula_sum 'C51 H55 F3 O4 P2 Ru S'
_chemical_formula_weight 984.02
_chemical_properties_physical Air-sensitive
_space_group_crystal_system orthorhombic
_space_group_IT_number 61
_space_group_name_Hall '-P 2ac 2ab'
_space_group_name_H-M_alt 'P b c a'
_atom_sites_solution_hydrogens mixed
_atom_sites_solution_primary dual
_audit_creation_date 2019-10-30
_audit_creation_method
;
Olex2 1.2
(compiled 2018.05.29 svn.r3508 for OlexSys, GUI svn.r5506)
;
_audit_update_record
;
2020-03-02 deposited with the CCDC.	2020-07-06 downloaded from the CCDC.
;
_cell_angle_alpha 90
_cell_angle_beta 90
_cell_angle_gamma 90
_cell_formula_units_Z 8
_cell_length_a 16.19031(12)
_cell_length_b 19.05235(16)
_cell_length_c 29.7018(3)
_cell_measurement_reflns_used 21323
_cell_measurement_temperature 100.00(10)
_cell_measurement_theta_max 73.2940
_cell_measurement_theta_min 2.9680
_cell_volume 9161.92(14)
_computing_cell_refinement 'CrysAlisPro 1.171.38.46 (Rigaku OD, 2015)'
_computing_data_collection 'CrysAlisPro 1.171.38.46 (Rigaku OD, 2015)'
_computing_data_reduction 'CrysAlisPro 1.171.38.46 (Rigaku OD, 2015)'
_computing_molecular_graphics 'Olex2 (Dolomanov et al., 2009)'
_computing_publication_material 'Olex2 (Dolomanov et al., 2009)'
_computing_structure_refinement 'ShelXL (Sheldrick, 2015)'
_computing_structure_solution 'ShelXT (Sheldrick, 2015)'
_diffrn_ambient_environment N~2~
_diffrn_ambient_temperature 100.00(10)
_diffrn_detector 'CCD plate'
_diffrn_detector_area_resol_mean 8.1506
_diffrn_detector_type EosS2
_diffrn_measured_fraction_theta_full 1.000
_diffrn_measured_fraction_theta_max 0.990
_diffrn_measurement_details
;
List of Runs (angles in degrees, time in seconds):

  # Type    Start    End  Width  t~exp~   \w     \q     \k     \f   Frames
#--------------------------------------------------------------------------
  1  \w   -104.00 -20.00   1.00    3.00    --  -37.09 -57.00-150.00   84
  2  \w    -56.00  32.00   1.00    3.00    --  -37.09  38.00-180.00   88
  3  \w    -30.00  64.00   1.00    3.00    --   37.09 -77.00-150.00   94
  4  \w    -30.00  54.00   1.00    3.00    --   37.09 -57.00  30.00   84
  5  \w    -30.00  64.00   1.00    3.00    --   37.09 -77.00 -90.00   94
  6  \w     20.00 104.00   1.00    3.00    --   37.09  57.00   0.00   84
  7  \w     41.00 132.00   1.00   10.00    --  111.00 -30.00-150.00   91
  8  \w     43.00 138.00   1.00   10.00    --  111.00 -77.00-180.00   95
  9  \w     41.00 132.00   1.00   10.00    --  111.00 -30.00  30.00   91
 10  \w     41.00 132.00   1.00   10.00    --  111.00 -30.00 -60.00   91
 11  \w     44.00 129.00   1.00   10.00    --  111.00 -61.00-120.00   85
 12  \w     44.00 129.00   1.00   10.00    --  111.00 -61.00   0.00   85
 13  \w   -105.00 -47.00   1.00    3.00    --  -37.09 -77.00  60.00   58
 14  \w   -104.00 -20.00   1.00    3.00    --  -37.09 -57.00 120.00   84
;
_diffrn_measurement_device 'four-circle diffractometer'
_diffrn_measurement_device_type 'SuperNova, Dual, Cu at zero, EosS2'
_diffrn_measurement_method '\w scans'
_diffrn_orient_matrix_type 'CrysAlisPro convention (1999,Acta A55,543-557)'
_diffrn_orient_matrix_UB_11 -0.0078449000
_diffrn_orient_matrix_UB_12 -0.0092791000
_diffrn_orient_matrix_UB_13 -0.0513690000
_diffrn_orient_matrix_UB_21 -0.0910987000
_diffrn_orient_matrix_UB_22 -0.0216393000
_diffrn_orient_matrix_UB_23 0.0057255000
_diffrn_orient_matrix_UB_31 -0.0263939000
_diffrn_orient_matrix_UB_32 0.0773173000
_diffrn_orient_matrix_UB_33 -0.0044998000
_diffrn_radiation_monochromator mirror
_diffrn_radiation_probe x-ray
_diffrn_radiation_type CuK\a
_diffrn_radiation_wavelength 1.54184
_diffrn_reflns_av_R_equivalents 0.0331
_diffrn_reflns_av_unetI/netI 0.0239
_diffrn_reflns_Laue_measured_fraction_full 1.000
_diffrn_reflns_Laue_measured_fraction_max 0.990
_diffrn_reflns_limit_h_max 18
_diffrn_reflns_limit_h_min -20
_diffrn_reflns_limit_k_max 23
_diffrn_reflns_limit_k_min -15
_diffrn_reflns_limit_l_max 34
_diffrn_reflns_limit_l_min -36
_diffrn_reflns_number 46582
_diffrn_reflns_point_group_measured_fraction_full 1.000
_diffrn_reflns_point_group_measured_fraction_max 0.990
_diffrn_reflns_theta_full 67.684
_diffrn_reflns_theta_max 73.426
_diffrn_reflns_theta_min 2.976
_diffrn_source 'micro-focus sealed X-ray tube'
_diffrn_source_type 'SuperNova (Cu) X-ray Source'
_exptl_absorpt_coefficient_mu 4.328
_exptl_absorpt_correction_T_max 1.000
_exptl_absorpt_correction_T_min 0.563
_exptl_absorpt_correction_type gaussian
_exptl_absorpt_process_details
;
CrysAlisPro 1.171.38.46 (Rigaku Oxford Diffraction, 2015)
Numerical absorption correction based on gaussian integration over
			a multifaceted crystal model
Empirical absorption correction using spherical harmonics,
 implemented in SCALE3 ABSPACK scaling algorithm.
;
_exptl_crystal_colour yellow
_exptl_crystal_colour_primary yellow
_exptl_crystal_density_diffrn 1.427
_exptl_crystal_description plate
_exptl_crystal_F_000 4080
_exptl_crystal_recrystallization_method 'Re-crystallisation from solvent: Methanol/Et2O'
_exptl_crystal_size_max 0.195
_exptl_crystal_size_mid 0.091
_exptl_crystal_size_min 0.026
_refine_diff_density_max 1.865
_refine_diff_density_min -0.768
_refine_diff_density_rms 0.080
_refine_ls_extinction_method none
_refine_ls_goodness_of_fit_ref 1.023
_refine_ls_hydrogen_treatment mixed
_refine_ls_matrix_type full
_refine_ls_number_parameters 567
_refine_ls_number_reflns 9125
_refine_ls_number_restraints 0
_refine_ls_restrained_S_all 1.023
_refine_ls_R_factor_all 0.0436
_refine_ls_R_factor_gt 0.0388
_refine_ls_shift/su_max 0.002
_refine_ls_shift/su_mean 0.000
_refine_ls_structure_factor_coef Fsqd
_refine_ls_weighting_details 'w=1/[\s^2^(Fo^2^)+(0.0417P)^2^+21.8696P] where P=(Fo^2^+2Fc^2^)/3'
_refine_ls_weighting_scheme calc
_refine_ls_wR_factor_gt 0.0940
_refine_ls_wR_factor_ref 0.0972
_reflns_Friedel_coverage 0.000
_reflns_number_gt 8207
_reflns_number_total 9125
_reflns_threshold_expression 'I > 2\s(I)'
_cod_data_source_file d0dt00786b3.cif
_cod_data_source_block complex_4-OTf
_cod_depositor_comments 'Adding full bibliography for 7704777--7704780.cif.'
_cod_original_cell_volume 9161.92(13)
_cod_database_code 7704778
_shelx_shelxl_version_number 2018/1
_chemical_oxdiff_formula C51H55F3O4P2RuS
_shelx_space_group_comment
;
The symmetry employed for this shelxl refinement is uniquely defined
by the following loop, which should always be used as a source of
symmetry information in preference to the above space-group names.
They are only intended as comments.
;
_reflns_odcompleteness_completeness 99.97
_reflns_odcompleteness_iscentric 1
_reflns_odcompleteness_theta 68.13
_olex2_refinement_description
;
1. Fixed Uiso
 At 1.2 times of:
  All C(H) groups, All C(H,H) groups
 At 1.5 times of:
  All C(H,H,H) groups
 At 1.7 times of:
  All Ru(H) groups
2.a Ternary CH refined with riding coordinates:
 C8(H8)
2.b Secondary CH2 refined with riding coordinates:
 C49(H49A,H49B), C50(H50A,H50B)
2.c Aromatic/amide H refined with riding coordinates:
 C2(H2), C3(H3), C5(H5), C6(H6), C12(H12), C13(H13), C14(H14), C15(H15),
 C16(H16), C18(H18), C19(H19), C20(H20), C21(H21), C22(H22), C24(H24), C25(H25),
  C26(H26), C27(H27), C28(H28), C30(H30), C31(H31), C32(H32), C33(H33),
 C34(H34), C36(H36), C37(H37), C38(H38), C39(H39), C40(H40), C42(H42), C43(H43),
  C44(H44), C45(H45), C46(H46)
2.d Idealised Me refined as rotating group:
 C7(H7A,H7B,H7C), C9(H9A,H9B,H9C), C10(H10A,H10B,H10C), C48(H48A,H48B,H48C),
 C51(H51A,H51B,H51C)
;
_olex2_date_sample_data_collection 2019-10-29
_olex2_exptl_crystal_mounting_method 'mounted in a polyimide loop'
_olex2_submission_special_instructions 'No special instructions were received'
_oxdiff_exptl_absorpt_empirical_details
;
Empirical correction (ABSPACK) includes:
- Absorption correction using spherical harmonics
- Frame scaling
;
_oxdiff_exptl_absorpt_empirical_full_max 1.120
_oxdiff_exptl_absorpt_empirical_full_min 0.900

loop_
_space_group_symop_operation_xyz
'x, y, z'
'-x+1/2, -y, z+1/2'
'-x, y+1/2, -z+1/2'
'x+1/2, -y+1/2, -z'
'-x, -y, -z'
'x-1/2, y, -z-1/2'
'x, -y-1/2, z-1/2'
'-x-1/2, y-1/2, z'

loop_
_atom_site_label
_atom_site_type_symbol
_atom_site_fract_x
_atom_site_fract_y
_atom_site_fract_z
_atom_site_U_iso_or_equiv
_atom_site_adp_type
_atom_site_occupancy
_atom_site_site_symmetry_order
_atom_site_calc_flag
_atom_site_refinement_flags_posn
_atom_site_refinement_flags_adp
_atom_site_refinement_flags_occupancy
_atom_site_disorder_assembly
_atom_site_disorder_group
Ru1 Ru 0.47358(2) 0.63498(2) 0.35460(2) 0.01302(7) Uani 1 1 d . . . . .
H H 0.498(2) 0.6367(17) 0.4033(11) 0.022 Uiso 1 1 d R . . . .
P1 P 0.36008(4) 0.57973(3) 0.38559(2) 0.01430(13) Uani 1 1 d . . . . .
P2 P 0.42846(4) 0.74957(3) 0.36401(2) 0.01364(13) Uani 1 1 d . . . . .
C1 C 0.47116(17) 0.60428(16) 0.27827(9) 0.0200(6) Uani 1 1 d . . . . .
C2 C 0.48580(18) 0.54482(15) 0.30589(9) 0.0213(6) Uani 1 1 d . . . . .
H2 H 0.450028 0.506759 0.303859 0.026 Uiso 1 1 calc R . . . .
C3 C 0.55229(18) 0.54124(15) 0.33619(10) 0.0225(6) Uani 1 1 d . . . . .
H3 H 0.561244 0.500372 0.352607 0.027 Uiso 1 1 calc R . . . .
C4 C 0.60575(17) 0.59928(17) 0.34195(9) 0.0227(6) Uani 1 1 d . . . . .
C5 C 0.59036(16) 0.65979(16) 0.31615(9) 0.0213(6) Uani 1 1 d . . . . .
H5 H 0.624685 0.698611 0.319321 0.026 Uiso 1 1 calc R . . . .
C6 C 0.52312(17) 0.66270(15) 0.28522(9) 0.0199(6) Uani 1 1 d . . . . .
H6 H 0.513323 0.703921 0.269325 0.024 Uiso 1 1 calc R . . . .
C7 C 0.40509(19) 0.60380(18) 0.24284(10) 0.0288(7) Uani 1 1 d . . . . .
H7A H 0.352785 0.593339 0.256509 0.043 Uiso 1 1 calc GR . . . .
H7B H 0.417710 0.568721 0.220677 0.043 Uiso 1 1 calc GR . . . .
H7C H 0.402495 0.649023 0.228658 0.043 Uiso 1 1 calc GR . . . .
C8 C 0.68014(19) 0.5921(2) 0.37293(11) 0.0333(7) Uani 1 1 d . . . . .
H8 H 0.670234 0.551377 0.392355 0.040 Uiso 1 1 calc R . . . .
C9 C 0.7547(2) 0.5753(4) 0.34392(14) 0.078(2) Uani 1 1 d . . . . .
H9A H 0.745143 0.532327 0.327867 0.117 Uiso 1 1 calc GR . . . .
H9B H 0.802587 0.570234 0.362711 0.117 Uiso 1 1 calc GR . . . .
H9C H 0.763599 0.612717 0.322817 0.117 Uiso 1 1 calc GR . . . .
C10 C 0.6946(2) 0.6546(2) 0.40330(14) 0.0445(9) Uani 1 1 d . . . . .
H10A H 0.704494 0.695574 0.385268 0.067 Uiso 1 1 calc GR . . . .
H10B H 0.741667 0.645864 0.422125 0.067 Uiso 1 1 calc GR . . . .
H10C H 0.646743 0.662093 0.421785 0.067 Uiso 1 1 calc GR . . . .
C11 C 0.28939(16) 0.54701(14) 0.34229(9) 0.0171(5) Uani 1 1 d . . . . .
C12 C 0.23933(17) 0.59509(15) 0.31959(9) 0.0198(5) Uani 1 1 d . . . . .
H12 H 0.241047 0.642300 0.327501 0.024 Uiso 1 1 calc R . . . .
C13 C 0.18707(18) 0.57312(15) 0.28537(10) 0.0234(6) Uani 1 1 d . . . . .
H13 H 0.152964 0.605479 0.271089 0.028 Uiso 1 1 calc R . . . .
C14 C 0.18531(19) 0.50345(16) 0.27231(10) 0.0251(6) Uani 1 1 d . . . . .
H14 H 0.149775 0.488741 0.249594 0.030 Uiso 1 1 calc R . . . .
C15 C 0.23698(19) 0.45585(16) 0.29342(10) 0.0266(6) Uani 1 1 d . . . . .
H15 H 0.237094 0.409225 0.284152 0.032 Uiso 1 1 calc R . . . .
C16 C 0.28889(18) 0.47684(15) 0.32837(10) 0.0212(6) Uani 1 1 d . . . . .
H16 H 0.323089 0.444289 0.342403 0.025 Uiso 1 1 calc R . . . .
C17 C 0.38461(18) 0.50160(14) 0.41917(9) 0.0189(5) Uani 1 1 d . . . . .
C18 C 0.3214(2) 0.45573(16) 0.43228(10) 0.0271(6) Uani 1 1 d . . . . .
H18 H 0.267355 0.464479 0.423206 0.033 Uiso 1 1 calc R . . . .
C19 C 0.3384(2) 0.39760(17) 0.45857(11) 0.0327(7) Uani 1 1 d . . . . .
H19 H 0.296115 0.367226 0.466874 0.039 Uiso 1 1 calc R . . . .
C20 C 0.4187(2) 0.38469(17) 0.47251(11) 0.0339(7) Uani 1 1 d . . . . .
H20 H 0.430236 0.345373 0.489972 0.041 Uiso 1 1 calc R . . . .
C21 C 0.4815(2) 0.42990(18) 0.46061(11) 0.0332(7) Uani 1 1 d . . . . .
H21 H 0.535189 0.421453 0.470377 0.040 Uiso 1 1 calc R . . . .
C22 C 0.46443(18) 0.48832(16) 0.43390(10) 0.0245(6) Uani 1 1 d . . . . .
H22 H 0.506943 0.518682 0.425890 0.029 Uiso 1 1 calc R . . . .
C23 C 0.29208(17) 0.62433(14) 0.42597(9) 0.0199(6) Uani 1 1 d . . . . .
C24 C 0.2063(2) 0.6290(2) 0.42130(11) 0.0349(8) Uani 1 1 d . . . . .
H24 H 0.180528 0.608639 0.396536 0.042 Uiso 1 1 calc R . . . .
C25 C 0.1594(2) 0.6638(2) 0.45337(13) 0.0432(9) Uani 1 1 d . . . . .
H25 H 0.102317 0.666294 0.450027 0.052 Uiso 1 1 calc R . . . .
C26 C 0.1964(2) 0.69461(19) 0.49007(12) 0.0362(8) Uani 1 1 d . . . . .
H26 H 0.164715 0.719077 0.510952 0.043 Uiso 1 1 calc R . . . .
C27 C 0.2805(2) 0.68909(18) 0.49575(11) 0.0323(7) Uani 1 1 d . . . . .
H27 H 0.305816 0.709066 0.520764 0.039 Uiso 1 1 calc R . . . .
C28 C 0.32749(19) 0.65345(16) 0.46385(10) 0.0255(6) Uani 1 1 d . . . . .
H28 H 0.384153 0.649171 0.468180 0.031 Uiso 1 1 calc R . . . .
C29 C 0.49904(17) 0.81405(14) 0.33839(9) 0.0184(5) Uani 1 1 d . . . . .
C30 C 0.57866(19) 0.81775(16) 0.35635(11) 0.0270(6) Uani 1 1 d . . . . .
H30 H 0.593167 0.788739 0.380254 0.032 Uiso 1 1 calc R . . . .
C31 C 0.6365(2) 0.86434(18) 0.33887(13) 0.0353(8) Uani 1 1 d . . . . .
H31 H 0.689376 0.866192 0.350992 0.042 Uiso 1 1 calc R . . . .
C32 C 0.6154(2) 0.90767(19) 0.30367(12) 0.0378(8) Uani 1 1 d . . . . .
H32 H 0.654469 0.937896 0.291387 0.045 Uiso 1 1 calc R . . . .
C33 C 0.5363(2) 0.90616(19) 0.28668(11) 0.0363(8) Uani 1 1 d . . . . .
H33 H 0.521767 0.936482 0.263463 0.044 Uiso 1 1 calc R . . . .
C34 C 0.4779(2) 0.85978(16) 0.30387(10) 0.0265(6) Uani 1 1 d . . . . .
H34 H 0.424641 0.859413 0.292202 0.032 Uiso 1 1 calc R . . . .
C35 C 0.32765(16) 0.76595(13) 0.33837(9) 0.0163(5) Uani 1 1 d . . . . .
C36 C 0.25601(17) 0.77695(15) 0.36377(10) 0.0212(6) Uani 1 1 d . . . . .
H36 H 0.259513 0.780129 0.394957 0.025 Uiso 1 1 calc R . . . .
C37 C 0.17985(18) 0.78315(16) 0.34281(11) 0.0261(6) Uani 1 1 d . . . . .
H37 H 0.132651 0.790468 0.360023 0.031 Uiso 1 1 calc R . . . .
C38 C 0.17357(18) 0.77851(16) 0.29636(11) 0.0272(7) Uani 1 1 d . . . . .
H38 H 0.122400 0.783100 0.282451 0.033 Uiso 1 1 calc R . . . .
C39 C 0.24388(19) 0.76699(14) 0.27069(10) 0.0236(6) Uani 1 1 d . . . . .
H39 H 0.239859 0.763891 0.239522 0.028 Uiso 1 1 calc R . . . .
C40 C 0.32044(17) 0.76006(14) 0.29157(9) 0.0188(5) Uani 1 1 d . . . . .
H40 H 0.367214 0.751434 0.274252 0.023 Uiso 1 1 calc R . . . .
C41 C 0.42341(17) 0.79085(14) 0.41978(9) 0.0179(5) Uani 1 1 d . . . . .
C42 C 0.46639(19) 0.76288(16) 0.45608(10) 0.0254(6) Uani 1 1 d . . . . .
H42 H 0.496768 0.721868 0.452305 0.030 Uiso 1 1 calc R . . . .
C43 C 0.4646(2) 0.79542(18) 0.49799(11) 0.0303(7) Uani 1 1 d . . . . .
H43 H 0.492315 0.775436 0.522233 0.036 Uiso 1 1 calc R . . . .
C44 C 0.4212(2) 0.85788(18) 0.50364(11) 0.0317(7) Uani 1 1 d . . . . .
H44 H 0.418216 0.879045 0.531810 0.038 Uiso 1 1 calc R . . . .
C45 C 0.3828(2) 0.88802(17) 0.46702(12) 0.0332(7) Uani 1 1 d . . . . .
H45 H 0.355887 0.930825 0.470282 0.040 Uiso 1 1 calc R . . . .
C46 C 0.38395(19) 0.85509(16) 0.42521(10) 0.0263(6) Uani 1 1 d . . . . .
H46 H 0.358121 0.876194 0.400739 0.032 Uiso 1 1 calc R . . . .
S1 S 0.93893(5) 0.83883(4) 0.31829(2) 0.02579(16) Uani 1 1 d . . . . .
F1 F 0.8300(2) 0.7687(2) 0.36422(13) 0.1040(13) Uani 1 1 d . . . . .
F2 F 0.86676(19) 0.86763(18) 0.39456(9) 0.0810(10) Uani 1 1 d . . . . .
F3 F 0.9491(2) 0.77611(19) 0.39622(9) 0.0892(11) Uani 1 1 d . . . . .
O1 O 0.87261(17) 0.87718(14) 0.29778(9) 0.0441(6) Uani 1 1 d . . . . .
O2 O 1.00750(15) 0.87997(12) 0.33261(9) 0.0361(5) Uani 1 1 d . . . . .
O3 O 0.95930(16) 0.77303(13) 0.29666(9) 0.0410(6) Uani 1 1 d . . . . .
C47 C 0.8945(3) 0.8112(3) 0.37092(14) 0.0543(11) Uani 1 1 d . . . . .
O4 O 0.40564(19) 0.98425(17) 0.58268(10) 0.0570(8) Uani 1 1 d . . . . .
C48 C 0.2888(4) 1.0241(2) 0.54227(17) 0.0679(15) Uani 1 1 d . . . . .
H48A H 0.271631 1.052489 0.517266 0.102 Uiso 1 1 calc GR . . . .
H48B H 0.258980 1.037936 0.568755 0.102 Uiso 1 1 calc GR . . . .
H48C H 0.277620 0.975624 0.535817 0.102 Uiso 1 1 calc GR . . . .
C49 C 0.3809(4) 1.0339(2) 0.55013(16) 0.0655(14) Uani 1 1 d . . . . .
H49A H 0.411042 1.026595 0.522301 0.079 Uiso 1 1 calc R . . . .
H49B H 0.391965 1.081070 0.560776 0.079 Uiso 1 1 calc R . . . .
C50 C 0.4883(3) 0.9915(4) 0.5952(2) 0.096(3) Uani 1 1 d . . . . .
H50A H 0.497339 1.037870 0.607757 0.115 Uiso 1 1 calc R . . . .
H50B H 0.523373 0.986453 0.568912 0.115 Uiso 1 1 calc R . . . .
C51 C 0.5097(3) 0.9389(4) 0.6281(2) 0.092(2) Uani 1 1 d . . . . .
H51A H 0.500259 0.893091 0.615677 0.138 Uiso 1 1 calc GR . . . .
H51B H 0.476173 0.944998 0.654469 0.138 Uiso 1 1 calc GR . . . .
H51C H 0.566903 0.943627 0.636056 0.138 Uiso 1 1 calc GR . . . .

loop_
_atom_site_aniso_label
_atom_site_aniso_U_11
_atom_site_aniso_U_22
_atom_site_aniso_U_33
_atom_site_aniso_U_23
_atom_site_aniso_U_13
_atom_site_aniso_U_12
Ru1 0.01277(10) 0.01093(10) 0.01537(11) -0.00051(7) 0.00056(7) 0.00152(7)
P1 0.0150(3) 0.0117(3) 0.0162(3) 0.0003(2) -0.0005(2) -0.0002(2)
P2 0.0136(3) 0.0109(3) 0.0165(3) -0.0007(2) -0.0014(2) 0.0001(2)
C1 0.0210(13) 0.0252(15) 0.0138(12) -0.0065(11) 0.0019(10) 0.0060(11)
C2 0.0249(14) 0.0168(13) 0.0222(14) -0.0069(11) 0.0068(11) 0.0033(11)
C3 0.0269(14) 0.0170(13) 0.0236(14) -0.0010(11) 0.0064(11) 0.0112(11)
C4 0.0149(13) 0.0324(16) 0.0207(13) -0.0002(12) 0.0035(10) 0.0101(12)
C5 0.0132(12) 0.0273(15) 0.0235(14) -0.0011(11) 0.0066(10) -0.0005(11)
C6 0.0221(13) 0.0211(14) 0.0165(13) 0.0015(11) 0.0051(10) 0.0058(11)
C7 0.0283(15) 0.0342(17) 0.0240(15) -0.0073(13) -0.0031(12) 0.0025(13)
C8 0.0220(15) 0.049(2) 0.0294(16) 0.0059(15) -0.0039(13) 0.0099(14)
C9 0.0265(19) 0.171(6) 0.036(2) 0.006(3) 0.0019(17) 0.046(3)
C10 0.0317(18) 0.051(2) 0.051(2) 0.0073(18) -0.0147(17) -0.0058(17)
C11 0.0170(12) 0.0164(13) 0.0178(12) 0.0002(10) -0.0002(10) -0.0028(10)
C12 0.0228(13) 0.0141(13) 0.0224(13) 0.0012(10) -0.0017(11) -0.0008(11)
C13 0.0229(14) 0.0212(14) 0.0262(14) 0.0038(11) -0.0066(12) -0.0025(11)
C14 0.0253(14) 0.0277(16) 0.0223(14) -0.0010(12) -0.0059(12) -0.0089(12)
C15 0.0302(16) 0.0171(14) 0.0327(16) -0.0039(12) -0.0017(13) -0.0063(12)
C16 0.0247(14) 0.0151(13) 0.0239(14) 0.0011(11) -0.0033(11) -0.0006(11)
C17 0.0253(14) 0.0151(13) 0.0162(12) 0.0013(10) -0.0006(10) 0.0013(11)
C18 0.0284(15) 0.0253(15) 0.0278(15) 0.0095(12) -0.0033(12) -0.0031(12)
C19 0.0419(19) 0.0250(16) 0.0314(17) 0.0103(13) -0.0014(14) -0.0069(14)
C20 0.049(2) 0.0240(16) 0.0288(16) 0.0119(13) -0.0037(15) 0.0068(15)
C21 0.0340(17) 0.0341(18) 0.0315(17) 0.0109(14) -0.0061(13) 0.0115(14)
C22 0.0256(15) 0.0250(15) 0.0230(14) 0.0042(12) -0.0011(12) 0.0036(12)
C23 0.0217(14) 0.0159(13) 0.0221(13) -0.0001(10) 0.0040(11) -0.0012(11)
C24 0.0262(16) 0.051(2) 0.0273(16) -0.0031(15) 0.0008(13) 0.0061(15)
C25 0.0287(17) 0.060(3) 0.041(2) -0.0044(18) 0.0072(15) 0.0115(17)
C26 0.0341(17) 0.0341(18) 0.0402(19) -0.0042(15) 0.0156(15) 0.0037(15)
C27 0.0386(18) 0.0295(17) 0.0289(16) -0.0062(13) 0.0043(14) -0.0042(14)
C28 0.0246(14) 0.0249(15) 0.0271(15) -0.0011(12) 0.0020(12) -0.0001(12)
C29 0.0185(13) 0.0160(13) 0.0206(13) -0.0013(10) 0.0013(10) -0.0027(10)
C30 0.0232(15) 0.0216(15) 0.0362(17) 0.0039(12) -0.0047(13) -0.0054(12)
C31 0.0231(16) 0.0351(19) 0.048(2) -0.0014(15) -0.0005(14) -0.0096(14)
C32 0.0401(19) 0.0345(19) 0.0386(19) 0.0003(15) 0.0096(15) -0.0203(16)
C33 0.049(2) 0.0325(18) 0.0274(16) 0.0104(14) -0.0030(15) -0.0171(16)
C34 0.0314(16) 0.0229(15) 0.0252(15) 0.0024(12) -0.0039(12) -0.0076(12)
C35 0.0178(12) 0.0084(11) 0.0228(13) -0.0004(10) -0.0030(10) 0.0005(10)
C36 0.0189(13) 0.0178(13) 0.0271(14) -0.0036(11) -0.0013(11) 0.0015(11)
C37 0.0162(13) 0.0229(15) 0.0392(17) -0.0034(13) -0.0023(12) 0.0025(11)
C38 0.0197(14) 0.0197(14) 0.0421(18) 0.0001(13) -0.0130(13) 0.0026(11)
C39 0.0272(15) 0.0152(13) 0.0284(14) -0.0011(11) -0.0105(12) -0.0008(11)
C40 0.0208(13) 0.0125(12) 0.0232(13) -0.0004(10) -0.0034(11) 0.0014(10)
C41 0.0175(12) 0.0164(13) 0.0198(13) -0.0020(10) -0.0007(10) -0.0032(10)
C42 0.0288(15) 0.0208(15) 0.0266(15) -0.0026(12) -0.0036(12) 0.0009(12)
C43 0.0337(17) 0.0324(17) 0.0247(15) -0.0027(13) -0.0071(13) -0.0037(14)
C44 0.0336(17) 0.0335(18) 0.0280(16) -0.0146(13) -0.0008(13) -0.0058(14)
C45 0.0344(17) 0.0252(16) 0.0401(18) -0.0157(14) -0.0051(14) 0.0060(14)
C46 0.0298(15) 0.0211(15) 0.0279(15) -0.0067(12) -0.0075(12) 0.0032(12)
S1 0.0307(4) 0.0213(4) 0.0254(4) 0.0007(3) -0.0013(3) 0.0022(3)
F1 0.083(2) 0.117(3) 0.112(3) 0.027(2) 0.022(2) -0.062(2)
F2 0.0739(19) 0.116(3) 0.0532(16) -0.0284(17) 0.0295(15) -0.0014(18)
F3 0.121(3) 0.098(2) 0.0489(16) 0.0460(16) -0.0174(17) -0.011(2)
O1 0.0488(15) 0.0432(15) 0.0403(14) 0.0004(12) -0.0113(12) 0.0189(12)
O2 0.0340(12) 0.0229(11) 0.0515(15) -0.0045(10) 0.0042(11) -0.0049(10)
O3 0.0478(15) 0.0309(13) 0.0443(14) -0.0122(11) -0.0071(12) 0.0089(11)
C47 0.052(2) 0.069(3) 0.042(2) 0.011(2) 0.0076(19) -0.017(2)
O4 0.0558(18) 0.067(2) 0.0484(16) -0.0236(15) 0.0185(14) -0.0194(16)
C48 0.103(4) 0.040(2) 0.061(3) 0.009(2) 0.023(3) 0.016(3)
C49 0.108(4) 0.035(2) 0.053(3) -0.0026(19) 0.022(3) -0.015(3)
C50 0.055(3) 0.162(7) 0.071(4) -0.061(4) 0.012(3) -0.028(4)
C51 0.050(3) 0.158(7) 0.068(4) -0.018(4) 0.001(3) 0.024(4)

loop_
_atom_type_symbol
_atom_type_description
_atom_type_scat_dispersion_real
_atom_type_scat_dispersion_imag
_atom_type_scat_source
C C 0.0181 0.0091 'International Tables Vol C Tables 4.2.6.8 and 6.1.1.4'
H H 0.0000 0.0000 'International Tables Vol C Tables 4.2.6.8 and 6.1.1.4'
F F 0.0727 0.0534 'International Tables Vol C Tables 4.2.6.8 and 6.1.1.4'
O O 0.0492 0.0322 'International Tables Vol C Tables 4.2.6.8 and 6.1.1.4'
P P 0.2955 0.4335 'International Tables Vol C Tables 4.2.6.8 and 6.1.1.4'
Ru Ru 0.0552 3.2960 'International Tables Vol C Tables 4.2.6.8 and 6.1.1.4'
S S 0.3331 0.5567 'International Tables Vol C Tables 4.2.6.8 and 6.1.1.4'

loop_
_exptl_crystal_face_index_h
_exptl_crystal_face_index_k
_exptl_crystal_face_index_l
_exptl_crystal_face_perp_dist
7 -10 1 0.0418
10 2 -1 0.0697
3 12 -2 0.0680
-10 3 -5 0.0295
-6 10 -3 0.0492
1 -1 -19 0.0165
-1 1 20 0.0085

loop_
_geom_angle_atom_site_label_1
_geom_angle_atom_site_label_2
_geom_angle_atom_site_label_3
_geom_angle
_geom_angle_site_symmetry_1
_geom_angle_site_symmetry_3
_geom_angle_publ_flag
P1 Ru1 H 80.6(13) . . ?
P1 Ru1 P2 97.49(2) . . ?
P1 Ru1 C1 105.00(7) . . ?
P2 Ru1 H 87.0(12) . . ?
P2 Ru1 C1 110.27(7) . . ?
C1 Ru1 H 160.6(13) . . ?
C2 Ru1 H 127.7(12) . . ?
C2 Ru1 P1 88.76(8) . . ?
C2 Ru1 P2 145.31(8) . . ?
C2 Ru1 C1 35.89(10) . . ?
C2 Ru1 C3 36.25(11) . . ?
C2 Ru1 C4 65.42(11) . . ?
C2 Ru1 C5 76.20(11) . . ?
C2 Ru1 C6 64.18(10) . . ?
C3 Ru1 H 95.8(13) . . ?
C3 Ru1 P1 100.66(8) . . ?
C3 Ru1 P2 161.85(8) . . ?
C3 Ru1 C1 65.04(10) . . ?
C3 Ru1 C4 36.33(11) . . ?
C3 Ru1 C6 76.44(10) . . ?
C4 Ru1 H 85.2(13) . . ?
C4 Ru1 P1 132.66(8) . . ?
C4 Ru1 P2 126.67(8) . . ?
C4 Ru1 C1 77.37(10) . . ?
C5 Ru1 H 105.2(13) . . ?
C5 Ru1 P1 164.37(8) . . ?
C5 Ru1 P2 97.33(8) . . ?
C5 Ru1 C1 64.96(10) . . ?
C5 Ru1 C3 64.61(11) . . ?
C5 Ru1 C4 36.13(11) . . ?
C5 Ru1 C6 36.66(10) . . ?
C6 Ru1 H 140.9(13) . . ?
C6 Ru1 P1 138.42(8) . . ?
C6 Ru1 P2 90.09(7) . . ?
C6 Ru1 C1 35.55(10) . . ?
C6 Ru1 C4 65.68(10) . . ?
C11 P1 Ru1 111.88(9) . . ?
C11 P1 C17 103.93(13) . . ?
C11 P1 C23 103.97(13) . . ?
C17 P1 Ru1 114.46(9) . . ?
C17 P1 C23 98.64(13) . . ?
C23 P1 Ru1 121.77(9) . . ?
C29 P2 Ru1 112.49(9) . . ?
C35 P2 Ru1 113.06(8) . . ?
C35 P2 C29 105.54(12) . . ?
C35 P2 C41 105.25(12) . . ?
C41 P2 Ru1 121.74(9) . . ?
C41 P2 C29 96.59(12) . . ?
C2 C1 Ru1 68.71(15) . . ?
C2 C1 C7 121.3(3) . . ?
C6 C1 Ru1 69.59(15) . . ?
C6 C1 C2 116.5(3) . . ?
C6 C1 C7 122.2(3) . . ?
C7 C1 Ru1 133.82(19) . . ?
Ru1 C2 H2 125.5 . . ?
C1 C2 Ru1 75.40(16) . . ?
C1 C2 H2 118.8 . . ?
C3 C2 Ru1 72.13(16) . . ?
C3 C2 C1 122.5(3) . . ?
C3 C2 H2 118.8 . . ?
Ru1 C3 H3 128.5 . . ?
C2 C3 Ru1 71.62(15) . . ?
C2 C3 H3 119.7 . . ?
C2 C3 C4 120.5(3) . . ?
C4 C3 Ru1 72.43(16) . . ?
C4 C3 H3 119.7 . . ?
C3 C4 Ru1 71.24(15) . . ?
C3 C4 C8 119.1(3) . . ?
C5 C4 Ru1 71.25(15) . . ?
C5 C4 C3 117.8(3) . . ?
C5 C4 C8 122.9(3) . . ?
C8 C4 Ru1 132.1(2) . . ?
Ru1 C5 H5 128.0 . . ?
C4 C5 Ru1 72.62(16) . . ?
C4 C5 H5 119.4 . . ?
C4 C5 C6 121.2(3) . . ?
C6 C5 Ru1 72.23(15) . . ?
C6 C5 H5 119.4 . . ?
Ru1 C6 H6 126.6 . . ?
C1 C6 Ru1 74.86(16) . . ?
C1 C6 C5 121.3(3) . . ?
C1 C6 H6 119.4 . . ?
C5 C6 Ru1 71.12(15) . . ?
C5 C6 H6 119.4 . . ?
C1 C7 H7A 109.5 . . ?
C1 C7 H7B 109.5 . . ?
C1 C7 H7C 109.5 . . ?
H7A C7 H7B 109.5 . . ?
H7A C7 H7C 109.5 . . ?
H7B C7 H7C 109.5 . . ?
C4 C8 H8 107.3 . . ?
C9 C8 C4 107.8(3) . . ?
C9 C8 H8 107.3 . . ?
C10 C8 C4 114.3(3) . . ?
C10 C8 H8 107.3 . . ?
C10 C8 C9 112.4(4) . . ?
C8 C9 H9A 109.5 . . ?
C8 C9 H9B 109.5 . . ?
C8 C9 H9C 109.5 . . ?
H9A C9 H9B 109.5 . . ?
H9A C9 H9C 109.5 . . ?
H9B C9 H9C 109.5 . . ?
C8 C10 H10A 109.5 . . ?
C8 C10 H10B 109.5 . . ?
C8 C10 H10C 109.5 . . ?
H10A C10 H10B 109.5 . . ?
H10A C10 H10C 109.5 . . ?
H10B C10 H10C 109.5 . . ?
C12 C11 P1 118.6(2) . . ?
C12 C11 C16 118.7(2) . . ?
C16 C11 P1 122.4(2) . . ?
C11 C12 H12 119.7 . . ?
C13 C12 C11 120.6(3) . . ?
C13 C12 H12 119.7 . . ?
C12 C13 H13 119.7 . . ?
C14 C13 C12 120.5(3) . . ?
C14 C13 H13 119.7 . . ?
C13 C14 H14 120.3 . . ?
C13 C14 C15 119.3(3) . . ?
C15 C14 H14 120.3 . . ?
C14 C15 H15 119.5 . . ?
C14 C15 C16 120.9(3) . . ?
C16 C15 H15 119.5 . . ?
C11 C16 H16 120.1 . . ?
C15 C16 C11 119.8(3) . . ?
C15 C16 H16 120.1 . . ?
C18 C17 P1 119.9(2) . . ?
C22 C17 P1 121.4(2) . . ?
C22 C17 C18 118.6(3) . . ?
C17 C18 H18 119.7 . . ?
C19 C18 C17 120.7(3) . . ?
C19 C18 H18 119.7 . . ?
C18 C19 H19 120.1 . . ?
C18 C19 C20 119.9(3) . . ?
C20 C19 H19 120.1 . . ?
C19 C20 H20 119.9 . . ?
C21 C20 C19 120.3(3) . . ?
C21 C20 H20 119.9 . . ?
C20 C21 H21 120.1 . . ?
C20 C21 C22 119.9(3) . . ?
C22 C21 H21 120.1 . . ?
C17 C22 C21 120.6(3) . . ?
C17 C22 H22 119.7 . . ?
C21 C22 H22 119.7 . . ?
C24 C23 P1 124.1(2) . . ?
C28 C23 P1 118.0(2) . . ?
C28 C23 C24 117.9(3) . . ?
C23 C24 H24 119.8 . . ?
C25 C24 C23 120.4(3) . . ?
C25 C24 H24 119.8 . . ?
C24 C25 H25 119.7 . . ?
C26 C25 C24 120.6(3) . . ?
C26 C25 H25 119.7 . . ?
C25 C26 H26 120.1 . . ?
C27 C26 C25 119.7(3) . . ?
C27 C26 H26 120.1 . . ?
C26 C27 H27 120.2 . . ?
C26 C27 C28 119.6(3) . . ?
C28 C27 H27 120.2 . . ?
C23 C28 C27 121.6(3) . . ?
C23 C28 H28 119.2 . . ?
C27 C28 H28 119.2 . . ?
C30 C29 P2 116.6(2) . . ?
C34 C29 P2 124.8(2) . . ?
C34 C29 C30 118.5(3) . . ?
C29 C30 H30 119.6 . . ?
C31 C30 C29 120.7(3) . . ?
C31 C30 H30 119.6 . . ?
C30 C31 H31 120.0 . . ?
C32 C31 C30 120.0(3) . . ?
C32 C31 H31 120.0 . . ?
C31 C32 H32 120.1 . . ?
C31 C32 C33 119.8(3) . . ?
C33 C32 H32 120.1 . . ?
C32 C33 H33 119.6 . . ?
C32 C33 C34 120.7(3) . . ?
C34 C33 H33 119.6 . . ?
C29 C34 C33 120.2(3) . . ?
C29 C34 H34 119.9 . . ?
C33 C34 H34 119.9 . . ?
C36 C35 P2 122.8(2) . . ?
C40 C35 P2 118.3(2) . . ?
C40 C35 C36 118.6(2) . . ?
C35 C36 H36 119.7 . . ?
C37 C36 C35 120.5(3) . . ?
C37 C36 H36 119.7 . . ?
C36 C37 H37 119.8 . . ?
C38 C37 C36 120.4(3) . . ?
C38 C37 H37 119.8 . . ?
C37 C38 H38 120.1 . . ?
C37 C38 C39 119.8(3) . . ?
C39 C38 H38 120.1 . . ?
C38 C39 H39 120.0 . . ?
C38 C39 C40 120.0(3) . . ?
C40 C39 H39 120.0 . . ?
C35 C40 H40 119.7 . . ?
C39 C40 C35 120.6(3) . . ?
C39 C40 H40 119.7 . . ?
C42 C41 P2 120.9(2) . . ?
C42 C41 C46 118.6(3) . . ?
C46 C41 P2 120.2(2) . . ?
C41 C42 H42 119.6 . . ?
C41 C42 C43 120.9(3) . . ?
C43 C42 H42 119.6 . . ?
C42 C43 H43 120.0 . . ?
C44 C43 C42 120.0(3) . . ?
C44 C43 H43 120.0 . . ?
C43 C44 H44 120.4 . . ?
C45 C44 C43 119.2(3) . . ?
C45 C44 H44 120.4 . . ?
C44 C45 H45 119.6 . . ?
C44 C45 C46 120.7(3) . . ?
C46 C45 H45 119.6 . . ?
C41 C46 C45 120.4(3) . . ?
C41 C46 H46 119.8 . . ?
C45 C46 H46 119.8 . . ?
O1 S1 O3 115.05(16) . . ?
O1 S1 C47 102.6(2) . . ?
O2 S1 O1 115.46(16) . . ?
O2 S1 O3 115.58(15) . . ?
O2 S1 C47 102.33(18) . . ?
O3 S1 C47 102.9(2) . . ?
F1 C47 S1 111.1(3) . . ?
F1 C47 F2 107.3(4) . . ?
F1 C47 F3 107.3(4) . . ?
F2 C47 S1 110.4(3) . . ?
F3 C47 S1 111.7(3) . . ?
F3 C47 F2 108.8(4) . . ?
C50 O4 C49 112.9(5) . . ?
H48A C48 H48B 109.5 . . ?
H48A C48 H48C 109.5 . . ?
H48B C48 H48C 109.5 . . ?
C49 C48 H48A 109.5 . . ?
C49 C48 H48B 109.5 . . ?
C49 C48 H48C 109.5 . . ?
O4 C49 C48 107.6(4) . . ?
O4 C49 H49A 110.2 . . ?
O4 C49 H49B 110.2 . . ?
C48 C49 H49A 110.2 . . ?
C48 C49 H49B 110.2 . . ?
H49A C49 H49B 108.5 . . ?
O4 C50 H50A 109.7 . . ?
O4 C50 H50B 109.7 . . ?
O4 C50 C51 110.0(6) . . ?
H50A C50 H50B 108.2 . . ?
C51 C50 H50A 109.7 . . ?
C51 C50 H50B 109.7 . . ?
C50 C51 H51A 109.5 . . ?
C50 C51 H51B 109.5 . . ?
C50 C51 H51C 109.5 . . ?
H51A C51 H51B 109.5 . . ?
H51A C51 H51C 109.5 . . ?
H51B C51 H51C 109.5 . . ?

loop_
_geom_bond_atom_site_label_1
_geom_bond_atom_site_label_2
_geom_bond_distance
_geom_bond_site_symmetry_2
_geom_bond_publ_flag
Ru1 H 1.50(3) . ?
Ru1 P1 2.3091(7) . ?
Ru1 P2 2.3192(7) . ?
Ru1 C1 2.342(3) . ?
Ru1 C2 2.255(3) . ?
Ru1 C3 2.261(3) . ?
Ru1 C4 2.277(3) . ?
Ru1 C5 2.259(3) . ?
Ru1 C6 2.273(3) . ?
P1 C11 1.831(3) . ?
P1 C17 1.835(3) . ?
P1 C23 1.836(3) . ?
P2 C29 1.842(3) . ?
P2 C35 1.828(3) . ?
P2 C41 1.836(3) . ?
C1 C2 1.419(4) . ?
C1 C6 1.410(4) . ?
C1 C7 1.501(4) . ?
C2 H2 0.9300 . ?
C2 C3 1.405(4) . ?
C3 H3 0.9300 . ?
C3 C4 1.415(4) . ?
C4 C5 1.406(4) . ?
C4 C8 1.522(4) . ?
C5 H5 0.9300 . ?
C5 C6 1.425(4) . ?
C6 H6 0.9300 . ?
C7 H7A 0.9600 . ?
C7 H7B 0.9600 . ?
C7 H7C 0.9600 . ?
C8 H8 0.9800 . ?
C8 C9 1.517(5) . ?
C8 C10 1.512(5) . ?
C9 H9A 0.9600 . ?
C9 H9B 0.9600 . ?
C9 H9C 0.9600 . ?
C10 H10A 0.9600 . ?
C10 H10B 0.9600 . ?
C10 H10C 0.9600 . ?
C11 C12 1.397(4) . ?
C11 C16 1.399(4) . ?
C12 H12 0.9300 . ?
C12 C13 1.387(4) . ?
C13 H13 0.9300 . ?
C13 C14 1.383(4) . ?
C14 H14 0.9300 . ?
C14 C15 1.384(4) . ?
C15 H15 0.9300 . ?
C15 C16 1.394(4) . ?
C16 H16 0.9300 . ?
C17 C18 1.401(4) . ?
C17 C22 1.388(4) . ?
C18 H18 0.9300 . ?
C18 C19 1.383(4) . ?
C19 H19 0.9300 . ?
C19 C20 1.386(5) . ?
C20 H20 0.9300 . ?
C20 C21 1.379(5) . ?
C21 H21 0.9300 . ?
C21 C22 1.395(4) . ?
C22 H22 0.9300 . ?
C23 C24 1.399(4) . ?
C23 C28 1.379(4) . ?
C24 H24 0.9300 . ?
C24 C25 1.387(5) . ?
C25 H25 0.9300 . ?
C25 C26 1.376(5) . ?
C26 H26 0.9300 . ?
C26 C27 1.376(5) . ?
C27 H27 0.9300 . ?
C27 C28 1.392(4) . ?
C28 H28 0.9300 . ?
C29 C30 1.397(4) . ?
C29 C34 1.388(4) . ?
C30 H30 0.9300 . ?
C30 C31 1.390(4) . ?
C31 H31 0.9300 . ?
C31 C32 1.375(5) . ?
C32 H32 0.9300 . ?
C32 C33 1.377(5) . ?
C33 H33 0.9300 . ?
C33 C34 1.391(4) . ?
C34 H34 0.9300 . ?
C35 C36 1.399(4) . ?
C35 C40 1.400(4) . ?
C36 H36 0.9300 . ?
C36 C37 1.386(4) . ?
C37 H37 0.9300 . ?
C37 C38 1.386(5) . ?
C38 H38 0.9300 . ?
C38 C39 1.388(4) . ?
C39 H39 0.9300 . ?
C39 C40 1.392(4) . ?
C40 H40 0.9300 . ?
C41 C42 1.389(4) . ?
C41 C46 1.390(4) . ?
C42 H42 0.9300 . ?
C42 C43 1.391(4) . ?
C43 H43 0.9300 . ?
C43 C44 1.392(5) . ?
C44 H44 0.9300 . ?
C44 C45 1.378(5) . ?
C45 H45 0.9300 . ?
C45 C46 1.391(4) . ?
C46 H46 0.9300 . ?
S1 O1 1.435(2) . ?
S1 O2 1.424(2) . ?
S1 O3 1.447(2) . ?
S1 C47 1.799(4) . ?
F1 C47 1.337(5) . ?
F2 C47 1.361(6) . ?
F3 C47 1.339(5) . ?
O4 C49 1.410(6) . ?
O4 C50 1.396(6) . ?
C48 H48A 0.9600 . ?
C48 H48B 0.9600 . ?
C48 H48C 0.9600 . ?
C48 C49 1.521(8) . ?
C49 H49A 0.9700 . ?
C49 H49B 0.9700 . ?
C50 H50A 0.9700 . ?
C50 H50B 0.9700 . ?
C50 C51 1.441(10) . ?
C51 H51A 0.9600 . ?
C51 H51B 0.9600 . ?
C51 H51C 0.9600 . ?

loop_
_exptl_oxdiff_crystal_face_indexfrac_h
_exptl_oxdiff_crystal_face_indexfrac_k
_exptl_oxdiff_crystal_face_indexfrac_l
_exptl_oxdiff_crystal_face_x
_exptl_oxdiff_crystal_face_y
_exptl_oxdiff_crystal_face_z
7.0000 -10.0000 0.9992 -0.0135 -0.4156 -0.9624
10.0000 2.0000 -1.0021 -0.0455 -0.9600 -0.1048
3.0000 12.0000 -2.0013 -0.0321 -0.5444 0.8576
-10.0000 3.0000 -4.9980 0.3074 0.8175 0.5184
-6.0000 10.0000 -2.9993 0.1084 0.3130 0.9450
0.8000 -1.0000 -18.9994 0.9790 -0.1600 -0.0129
-1.0000 1.0000 19.9994 -1.0288 0.1840 0.0137
